data_7238588
loop_
_publ_author_name
'G\'orska, Natalia'
'Inaba, Akira'
'Hirao, Yasukazu'
'Mikuli, Edward'
'Ho\/lderna-Natkaniec, Krystyna'

_publ_section_title
;
 Structure, molecular motion, and phase transition of a highly disordered
 crystal [Co(NH3)6](ClO4)3
;
_journal_issue 10
_journal_name_full 'RSC Advances'
_journal_page_first 4283
_journal_paper_doi 10.1039/c2ra01184k
_journal_volume 2
_journal_year 2012
_chemical_formula_moiety 'H18 Cl3 Co N6 O12'
_chemical_formula_sum 'Cl3 Co H18 N6 O12'
_chemical_formula_weight 459.48
_space_group_IT_number 206
_space_group_name_Hall '-I 2b 2c 3'
_space_group_name_H-M_alt 'I a -3'
_symmetry_cell_setting cubic
_symmetry_space_group_name_H-M 'I a -3'
_atom_sites_solution_hydrogens 'no H-Atoms'
_atom_sites_solution_primary direct
_atom_sites_solution_secondary difmap
_audit_creation_method SHELXL-97
_cell_angle_alpha 90.00
_cell_angle_beta 90.00
_cell_angle_gamma 90.00
_cell_formula_units_Z 32
_cell_length_a 22.7660(6)
_cell_length_b 22.7660(6)
_cell_length_c 22.7660(6)
_cell_measurement_reflns_used 24937
_cell_measurement_temperature 200
_cell_measurement_theta_max 27.48
_cell_measurement_theta_min 3.10
_cell_volume 11799.4(5)
_computing_cell_refinement 'RAPID AUTO'
_computing_data_collection 'RAPID AUTO (Rigaku, ????)'
_computing_data_reduction 'RAPID AUTO'
_computing_molecular_graphics 'Yadokari-XG 2009 (Wakita Nemoto et al., 2009)'
_computing_publication_material 'Yadokari-XG 2009 (Wakita,Nemoto et al., 2009)'
_computing_structure_refinement 'SHELXL-97 (Sheldrick, 1997)'
_computing_structure_solution SIR2004
_diffrn_ambient_temperature 200
_diffrn_detector_area_resol_mean 10.000
_diffrn_measured_fraction_theta_full 0.999
_diffrn_measured_fraction_theta_max 0.999
_diffrn_measurement_device_type 'Rigaku R-AXIS VII'
_diffrn_measurement_method \w
_diffrn_radiation_type MoK\a
_diffrn_radiation_wavelength 0.71075
_diffrn_reflns_av_R_equivalents 0.0394
_diffrn_reflns_av_sigmaI/netI 0.0125
_diffrn_reflns_limit_h_max 29
_diffrn_reflns_limit_h_min -29
_diffrn_reflns_limit_k_max 29
_diffrn_reflns_limit_k_min -29
_diffrn_reflns_limit_l_max 29
_diffrn_reflns_limit_l_min -29
_diffrn_reflns_number 68241
_diffrn_reflns_theta_full 27.48
_diffrn_reflns_theta_max 27.48
_diffrn_reflns_theta_min 3.10
_diffrn_standards_number 0
_exptl_absorpt_coefficient_mu 1.780
_exptl_absorpt_correction_T_max 0.701
_exptl_absorpt_correction_T_min 0.596
_exptl_absorpt_correction_type multi-scan
_exptl_absorpt_process_details 'ABSCOR (Rigaku, 1995)'
_exptl_crystal_colour orange
_exptl_crystal_density_diffrn 2.069
_exptl_crystal_density_method 'not measured'
_exptl_crystal_description prism
_exptl_crystal_F_000 7488
_exptl_crystal_size_max 0.200
_exptl_crystal_size_mid 0.200
_exptl_crystal_size_min 0.200
_refine_diff_density_max 1.022
_refine_diff_density_min -1.009
_refine_diff_density_rms 0.185
_refine_ls_extinction_method none
_refine_ls_goodness_of_fit_ref 1.181
_refine_ls_hydrogen_treatment 'no H-Atoms'
_refine_ls_matrix_type full
_refine_ls_number_parameters 150
_refine_ls_number_reflns 2267
_refine_ls_number_restraints 1
_refine_ls_restrained_S_all 1.180
_refine_ls_R_factor_all 0.0968
_refine_ls_R_factor_gt 0.0957
_refine_ls_shift/su_max 0.000
_refine_ls_shift/su_mean 0.000
_refine_ls_structure_factor_coef Fsqd
_refine_ls_weighting_details 'calc w=1/[\s^2^(Fo^2^)+(0.1051P)^2^+219.8883P] where P=(Fo^2^+2Fc^2^)/3'
_refine_ls_weighting_scheme calc
_refine_ls_wR_factor_gt 0.2778
_refine_ls_wR_factor_ref 0.2785
_reflns_number_gt 2207
_reflns_number_total 2267
_reflns_threshold_expression >2sigma(I)
_cod_data_source_file c2ra01184k.txt
_cod_data_source_block Co-73
_cod_original_formula_sum 'H18 Cl3 Co N6 O12'
_cod_database_code 7238588

loop_
_symmetry_equiv_pos_as_xyz
'x, y, z'
'y, -z+1/2, x+1/2'
'z+1/2, x, -y+1/2'
'y+1/2, z, -x+1/2'
'-z, x+1/2, -y+1/2'
'y+1/2, -z+1/2, -x'
'x, -y+1/2, z+1/2'
'x+1/2, -y+1/2, -z'
'-y, -z, -x'
'-x+1/2, -y, z+1/2'
'-z, -x, -y'
'z+1/2, -x+1/2, -y'
'x+1/2, y+1/2, z+1/2'
'y+1/2, -z+1, x+1'
'z+1, x+1/2, -y+1'
'y+1, z+1/2, -x+1'
'-z+1/2, x+1, -y+1'
'y+1, -z+1, -x+1/2'
'x+1/2, -y+1, z+1'
'x+1, -y+1, -z+1/2'
'-y+1/2, -z+1/2, -x+1/2'
'-x+1, -y+1/2, z+1'
'-z+1/2, -x+1/2, -y+1/2'
'z+1, -x+1, -y+1/2'
'-x, -y, -z'
'-y, z-1/2, -x-1/2'
'-z-1/2, -x, y-1/2'
'-y-1/2, -z, x-1/2'
'z, -x-1/2, y-1/2'
'-y-1/2, z-1/2, x'
'-x, y-1/2, -z-1/2'
'-x-1/2, y-1/2, z'
'y, z, x'
'x-1/2, y, -z-1/2'
'z, x, y'
'-z-1/2, x-1/2, y'
'-x+1/2, -y+1/2, -z+1/2'
'-y+1/2, z, -x'
'-z, -x+1/2, y'
'-y, -z+1/2, x'
'z+1/2, -x, y'
'-y, z, x+1/2'
'-x+1/2, y, -z'
'-x, y, z+1/2'
'y+1/2, z+1/2, x+1/2'
'x, y+1/2, -z'
'z+1/2, x+1/2, y+1/2'
'-z, x, y+1/2'

loop_
_atom_site_label
_atom_site_type_symbol
_atom_site_fract_x
_atom_site_fract_y
_atom_site_fract_z
_atom_site_U_iso_or_equiv
_atom_site_adp_type
_atom_site_occupancy
_atom_site_symmetry_multiplicity
_atom_site_calc_flag
_atom_site_refinement_flags
O1 O 0.2824(3) 0.2851(3) 0.2105(3) 0.0218(16) Uiso 0.50 1 d P
O2 O 0.2098(4) 0.2098(4) 0.2098(4) 0.028(3) Uiso 0.50 3 d SP
O3 O 0.2137(2) 0.0422(2) 0.0373(2) 0.0351(12) Uani 1 1 d .
O4 O 0.28703(19) -0.0311(2) 0.03634(19) 0.0310(11) Uani 1 1 d .
O5 O 0.0900(2) 0.1606(2) 0.1647(2) 0.0374(12) Uani 1 1 d .
O6 O 0.0903(2) 0.0903(2) 0.0903(2) 0.0387(19) Uani 1 3 d S
O7 O 0.3738(6) 0.1920(6) 0.1147(6) 0.053(3) Uiso 0.489(4) 1 d P
O8 O 0.3715(5) 0.0630(6) 0.1157(5) 0.059(4) Uiso 0.52(2) 1 d P
O9 O 0.4418(4) 0.1289(4) 0.1161(4) 0.044(3) Uiso 0.65(2) 1 d P
O10 O 0.3120(8) 0.1244(8) 0.1152(8) 0.070(6) Uiso 0.43(2) 1 d P
O11 O 0.3677(8) 0.1234(8) 0.0512(9) 0.062(7) Uiso 0.36(2) 1 d P
O12 O 0.3738(4) 0.1269(4) 0.1870(4) 0.041(3) Uiso 0.604(19) 1 d P
O13 O 0.3433(8) 0.1697(8) 0.0936(8) 0.052(6) Uiso 0.33(2) 1 d P
O14 O 0.415(2) 0.165(2) 0.152(2) 0.08(2) Uiso 0.16(2) 1 d P
O15 O 0.4075(10) 0.0964(10) 0.0888(10) 0.043(8) Uiso 0.227(18) 1 d P
O16 O 0.3495(10) 0.0984(10) 0.1565(10) 0.042(8) Uiso 0.23(2) 1 d P
Cl1 Cl 0.2500 0.2500 0.2500 0.0163(7) Uani 1 6 d S
Cl2 Cl 0.2500 0.00724(9) 0.0000 0.0170(5) Uani 1 2 d S
Cl3 Cl 0.12746(6) 0.12746(6) 0.12746(6) 0.0190(6) Uani 1 3 d S
Cl4 Cl 0.37682(8) 0.12859(8) 0.12038(9) 0.0397(6) Uani 1 1 d .
N1 N 0.4133(2) 0.0006(2) 0.0005(2) 0.0243(11) Uani 1 1 d .
N2 N 0.3459(3) 0.0000 0.2500 0.0224(14) Uani 1 2 d S
N3 N 0.1728(3) 0.0000 0.2500 0.0197(13) Uani 1 2 d S
N4 N 0.2588(2) 0.0871(2) 0.2504(2) 0.0202(10) Uani 1 1 d .
N5 N 0.2590(2) -0.0010(2) 0.3367(2) 0.0207(10) Uani 1 1 d .
Co1 Co 0.5000 0.0000 0.0000 0.0143(5) Uani 1 6 d S
Co2 Co 0.25917(5) 0.0000 0.2500 0.0109(4) Uani 1 2 d S

loop_
_atom_site_aniso_label
_atom_site_aniso_U_11
_atom_site_aniso_U_22
_atom_site_aniso_U_33
_atom_site_aniso_U_23
_atom_site_aniso_U_13
_atom_site_aniso_U_12
O3 0.035(2) 0.039(3) 0.032(2) -0.0099(19) 0.0055(19) 0.010(2)
O4 0.031(2) 0.036(2) 0.025(2) 0.0056(18) -0.0022(18) 0.0047(19)
O5 0.038(3) 0.034(2) 0.041(3) -0.007(2) 0.011(2) 0.007(2)
O6 0.0387(19) 0.0387(19) 0.0387(19) -0.002(2) -0.002(2) -0.002(2)
Cl1 0.0163(7) 0.0163(7) 0.0163(7) 0.0002(6) 0.0002(6) 0.0002(6)
Cl2 0.0160(8) 0.0190(8) 0.0159(8) 0.000 0.0000(6) 0.000
Cl3 0.0190(6) 0.0190(6) 0.0190(6) 0.0031(5) 0.0031(5) 0.0031(5)
Cl4 0.0472(11) 0.0320(9) 0.0400(10) -0.0039(7) -0.0058(7) 0.0014(7)
N1 0.017(2) 0.029(2) 0.028(2) 0.001(2) 0.0009(18) -0.0010(18)
N2 0.013(3) 0.026(3) 0.028(3) 0.004(3) 0.000 0.000
N3 0.013(3) 0.023(3) 0.023(3) 0.001(2) 0.000 0.000
N4 0.023(2) 0.012(2) 0.026(2) 0.0002(17) 0.0011(18) -0.0036(17)
N5 0.024(2) 0.025(2) 0.013(2) 0.0010(17) -0.0027(17) -0.0034(18)
Co1 0.0143(5) 0.0143(5) 0.0143(5) -0.0007(3) 0.0007(3) -0.0007(3)
Co2 0.0100(5) 0.0110(5) 0.0116(5) -0.0004(3) 0.000 0.000

loop_
_atom_type_symbol
_atom_type_description
_atom_type_scat_dispersion_real
_atom_type_scat_dispersion_imag
_atom_type_scat_source
Co Co 0.3494 0.9721 'International Tables Vol C Tables 4.2.6.8 and 6.1.1.4'
N N 0.0061 0.0033 'International Tables Vol C Tables 4.2.6.8 and 6.1.1.4'
O O 0.0106 0.0060 'International Tables Vol C Tables 4.2.6.8 and 6.1.1.4'
Cl Cl 0.1484 0.1585 'International Tables Vol C Tables 4.2.6.8 and 6.1.1.4'
H H 0.0000 0.0000 'International Tables Vol C Tables 4.2.6.8 and 6.1.1.4'

loop_
_geom_angle_atom_site_label_1
_geom_angle_atom_site_label_2
_geom_angle_atom_site_label_3
_geom_angle
_geom_angle_site_symmetry_1
_geom_angle_site_symmetry_3
Cl1 O1 O1 56.73(13) . 23
Cl1 O1 O1 56.73(13) . 21
O1 O1 O1 99.3(7) 23 21
O13 O7 O14 122(3) . .
O13 O7 Cl4 64.1(14) . .
O14 O7 Cl4 58(2) . .
O15 O8 O16 102.5(18) . .
O15 O8 Cl4 52.3(12) . .
O16 O8 Cl4 51.5(11) . .
O15 O9 O14 113(3) . .
O15 O9 Cl4 53.4(11) . .
O14 O9 Cl4 60(2) . .
O13 O10 O16 104.3(18) . .
O13 O10 Cl4 56.8(11) . .
O16 O10 Cl4 50.8(12) . .
O15 O11 O13 98.7(17) . .
O15 O11 Cl4 48.6(11) . .
O13 O11 Cl4 51.2(9) . .
O16 O12 O14 109(3) . .
O16 O12 Cl4 53.6(13) . .
O14 O12 Cl4 55(2) . .
O7 O13 O10 126(2) . .
O7 O13 Cl4 74.9(14) . .
O10 O13 Cl4 66.7(12) . .
O7 O13 O11 114.0(18) . .
O10 O13 O11 84.1(14) . .
Cl4 O13 O11 66.7(11) . .
O9 O14 Cl4 66(3) . .
O9 O14 O7 102(4) . .
Cl4 O14 O7 62(2) . .
O9 O14 O12 106(3) . .
Cl4 O14 O12 63(2) . .
O7 O14 O12 99(3) . .
Cl4 O15 O9 73.2(14) . .
Cl4 O15 O8 73.3(14) . .
O9 O15 O8 121(2) . .
Cl4 O15 O11 74.3(14) . .
O9 O15 O11 117(2) . .
O8 O15 O11 98.1(18) . .
O12 O16 Cl4 80.8(16) . .
O12 O16 O8 128(2) . .
Cl4 O16 O8 71.6(14) . .
O12 O16 O10 119(2) . .
Cl4 O16 O10 68.0(14) . .
O8 O16 O10 91.0(17) . .
O1 Cl1 O1 66.5(3) 23 33
O1 Cl1 O1 113.5(3) 23 37
O1 Cl1 O1 66.5(3) 33 37
O1 Cl1 O1 66.5(3) 23 .
O1 Cl1 O1 113.5(3) 33 .
O1 Cl1 O1 180.0(7) 37 .
O1 Cl1 O1 113.5(3) 23 21
O1 Cl1 O1 180.0(5) 33 21
O1 Cl1 O1 113.5(3) 37 21
O1 Cl1 O1 66.5(3) . 21
O1 Cl1 O1 180.0(7) 23 35
O1 Cl1 O1 113.5(3) 33 35
O1 Cl1 O1 66.5(3) 37 35
O1 Cl1 O1 113.5(3) . 35
O1 Cl1 O1 66.5(3) 21 35
O1 Cl1 O2 74.9(3) 23 .
O1 Cl1 O2 105.1(3) 33 .
O1 Cl1 O2 74.9(3) 37 .
O1 Cl1 O2 105.1(3) . .
O1 Cl1 O2 74.9(3) 21 .
O1 Cl1 O2 105.1(3) 35 .
O1 Cl1 O2 105.1(3) 23 37
O1 Cl1 O2 74.9(3) 33 37
O1 Cl1 O2 105.1(3) 37 37
O1 Cl1 O2 74.9(3) . 37
O1 Cl1 O2 105.1(3) 21 37
O1 Cl1 O2 74.9(3) 35 37
O2 Cl1 O2 180.0(10) . 37
O3 Cl2 O3 112.2(4) . 43
O3 Cl2 O4 109.5(2) . 43
O3 Cl2 O4 109.2(2) 43 43
O3 Cl2 O4 109.2(2) . .
O3 Cl2 O4 109.5(2) 43 .
O4 Cl2 O4 107.1(4) 43 .
O5 Cl3 O5 111.2(2) 35 33
O5 Cl3 O5 111.2(2) 35 .
O5 Cl3 O5 111.2(2) 33 .
O5 Cl3 O6 107.7(2) 35 .
O5 Cl3 O6 107.7(2) 33 .
O5 Cl3 O6 107.7(2) . .
O16 Cl4 O15 109.8(15) . .
O16 Cl4 O13 113.6(13) . .
O15 Cl4 O13 117.7(13) . .
O16 Cl4 O14 107(2) . .
O15 Cl4 O14 107(2) . .
O13 Cl4 O14 100(2) . .
O16 Cl4 O7 126.0(12) . .
O15 Cl4 O7 124.2(12) . .
O13 Cl4 O7 41.0(8) . .
O14 Cl4 O7 60(2) . .
O16 Cl4 O9 123.2(11) . .
O15 Cl4 O9 53.4(11) . .
O13 Cl4 O9 122.0(8) . .
O14 Cl4 O9 54(2) . .
O7 Cl4 O9 92.1(6) . .
O16 Cl4 O10 61.2(12) . .
O15 Cl4 O10 118.4(13) . .
O13 Cl4 O10 56.5(10) . .
O14 Cl4 O10 134(2) . .
O7 Cl4 O10 90.6(9) . .
O9 Cl4 O10 171.0(8) . .
O16 Cl4 O8 56.9(11) . .
O15 Cl4 O8 54.4(12) . .
O13 Cl4 O8 127.6(10) . .
O14 Cl4 O8 132(2) . .
O7 Cl4 O8 168.3(7) . .
O9 Cl4 O8 94.7(6) . .
O10 Cl4 O8 81.4(8) . .
O16 Cl4 O12 45.6(11) . .
O15 Cl4 O12 126.1(11) . .
O13 Cl4 O12 116.3(8) . .
O14 Cl4 O12 62(2) . .
O7 Cl4 O12 96.4(6) . .
O9 Cl4 O12 96.4(5) . .
O10 Cl4 O12 91.9(7) . .
O8 Cl4 O12 92.4(6) . .
O16 Cl4 O11 123.3(13) . .
O15 Cl4 O11 57.1(12) . .
O13 Cl4 O11 62.1(10) . .
O14 Cl4 O11 130(2) . .
O7 Cl4 O11 88.8(9) . .
O9 Cl4 O11 93.8(7) . .
O10 Cl4 O11 77.7(10) . .
O8 Cl4 O11 81.1(8) . .
O12 Cl4 O11 168.4(8) . .
N1 Co1 N1 90.0(2) 36_655 28_655
N1 Co1 N1 90.0(2) 36_655 25_655
N1 Co1 N1 90.0(2) 28_655 25_655
N1 Co1 N1 90.0(2) 36_655 4
N1 Co1 N1 180.000(2) 28_655 4
N1 Co1 N1 90.0(2) 25_655 4
N1 Co1 N1 90.0(2) 36_655 .
N1 Co1 N1 90.0(2) 28_655 .
N1 Co1 N1 180.0 25_655 .
N1 Co1 N1 90.0(2) 4 .
N1 Co1 N1 180.0 36_655 12
N1 Co1 N1 90.0(2) 28_655 12
N1 Co1 N1 90.0(2) 25_655 12
N1 Co1 N1 90.0(2) 4 12
N1 Co1 N1 90.0(2) . 12
N3 Co2 N5 89.91(14) . 20_445
N3 Co2 N5 89.91(14) . .
N5 Co2 N5 179.8(3) 20_445 .
N3 Co2 N2 180.0 . .
N5 Co2 N2 90.09(14) 20_445 .
N5 Co2 N2 90.09(14) . .
N3 Co2 N4 89.77(14) . 20_445
N5 Co2 N4 90.35(19) 20_445 20_445
N5 Co2 N4 89.65(19) . 20_445
N2 Co2 N4 90.23(14) . 20_445
N3 Co2 N4 89.77(14) . .
N5 Co2 N4 89.64(19) 20_445 .
N5 Co2 N4 90.35(19) . .
N2 Co2 N4 90.23(14) . .
N4 Co2 N4 179.5(3) 20_445 .

loop_
_geom_bond_atom_site_label_1
_geom_bond_atom_site_label_2
_geom_bond_distance
_geom_bond_site_symmetry_2
O1 Cl1 1.412(8) .
O1 O1 1.549(10) 23
O1 O1 1.549(10) 21
O2 Cl1 1.584(15) .
O3 Cl2 1.426(5) .
O4 Cl2 1.469(5) .
O5 Cl3 1.420(5) .
O6 Cl3 1.467(9) .
O7 O13 0.99(2) .
O7 O14 1.42(5) .
O7 Cl4 1.451(13) .
O8 O15 1.28(3) .
O8 O16 1.33(3) .
O8 Cl4 1.503(13) .
O9 O15 1.24(2) .
O9 O14 1.31(5) .
O9 Cl4 1.482(9) .
O10 O13 1.35(2) .
O10 O16 1.40(3) .
O10 Cl4 1.483(18) .
O11 O15 1.39(3) .
O11 O13 1.53(3) .
O11 Cl4 1.59(2) .
O12 O16 1.10(2) .
O12 O14 1.50(5) .
O12 Cl4 1.520(9) .
O13 Cl4 1.352(19) .
O14 Cl4 1.40(5) .
O15 Cl4 1.24(2) .
O16 Cl4 1.24(2) .
Cl1 O1 1.412(8) 23
Cl1 O1 1.412(8) 33
Cl1 O1 1.412(8) 37
Cl1 O1 1.412(8) 21
Cl1 O1 1.412(8) 35
Cl1 O2 1.584(15) 37
Cl2 O3 1.426(5) 43
Cl2 O4 1.469(5) 43
Cl3 O5 1.420(5) 35
Cl3 O5 1.420(5) 33
N1 Co1 1.973(5) .
N2 Co2 1.975(7) .
N3 Co2 1.967(6) .
N4 Co2 1.982(4) .
N5 Co2 1.974(5) .
Co1 N1 1.973(5) 36_655
Co1 N1 1.973(5) 28_655
Co1 N1 1.973(5) 25_655
Co1 N1 1.973(5) 4
Co1 N1 1.973(5) 12
Co2 N5 1.974(5) 20_445
Co2 N4 1.982(4) 20_445

loop_
_geom_torsion_atom_site_label_1
_geom_torsion_atom_site_label_2
_geom_torsion_atom_site_label_3
_geom_torsion_atom_site_label_4
_geom_torsion
_geom_torsion_site_symmetry_1
_geom_torsion_site_symmetry_4
O14 O7 O13 O10 40(4) . .
Cl4 O7 O13 O10 45.3(19) . .
O14 O7 O13 Cl4 -5(3) . .
O14 O7 O13 O11 -60(3) . .
Cl4 O7 O13 O11 -55.4(14) . .
O16 O10 O13 O7 -29(3) . .
Cl4 O10 O13 O7 -48(2) . .
O16 O10 O13 Cl4 19.1(13) . .
O16 O10 O13 O11 86.3(16) . .
Cl4 O10 O13 O11 67.2(10) . .
O15 O11 O13 O7 49(2) . .
Cl4 O11 O13 O7 59.9(17) . .
O15 O11 O13 O10 -78.1(17) . .
Cl4 O11 O13 O10 -67.2(11) . .
O15 O11 O13 Cl4 -10.9(14) . .
O15 O9 O14 Cl4 -1(3) . .
O15 O9 O14 O7 -53(4) . .
Cl4 O9 O14 O7 -52(2) . .
O15 O9 O14 O12 49(4) . .
Cl4 O9 O14 O12 51(2) . .
O13 O7 O14 O9 60(4) . .
Cl4 O7 O14 O9 55(2) . .
O13 O7 O14 Cl4 5(3) . .
O13 O7 O14 O12 -48(4) . .
Cl4 O7 O14 O12 -53(2) . .
O16 O12 O14 O9 -47(4) . .
Cl4 O12 O14 O9 -53(2) . .
O16 O12 O14 Cl4 5(2) . .
O16 O12 O14 O7 57(3) . .
Cl4 O12 O14 O7 52(2) . .
O14 O9 O15 Cl4 1(3) . .
O14 O9 O15 O8 -56(3) . .
Cl4 O9 O15 O8 -57.7(18) . .
O14 O9 O15 O11 63(3) . .
Cl4 O9 O15 O11 61.9(17) . .
O16 O8 O15 Cl4 -12.4(15) . .
O16 O8 O15 O9 45(3) . .
Cl4 O8 O15 O9 57.7(17) . .
O16 O8 O15 O11 -83.2(19) . .
Cl4 O8 O15 O11 -70.8(14) . .
O13 O11 O15 Cl4 11.3(14) . .
O13 O11 O15 O9 -50(2) . .
Cl4 O11 O15 O9 -61.3(17) . .
O13 O11 O15 O8 81.3(18) . .
Cl4 O11 O15 O8 70.0(14) . .
O14 O12 O16 Cl4 -5(2) . .
O14 O12 O16 O8 53(3) . .
Cl4 O12 O16 O8 58(2) . .
O14 O12 O16 O10 -64(3) . .
Cl4 O12 O16 O10 -58.6(18) . .
O15 O8 O16 O12 -49(3) . .
Cl4 O8 O16 O12 -62(2) . .
O15 O8 O16 Cl4 12.6(16) . .
O15 O8 O16 O10 79.0(18) . .
Cl4 O8 O16 O10 66.4(13) . .
O13 O10 O16 O12 45(3) . .
Cl4 O10 O16 O12 65(2) . .
O13 O10 O16 Cl4 -20.7(14) . .
O13 O10 O16 O8 -90.3(17) . .
Cl4 O10 O16 O8 -69.7(13) . .
O1 O1 Cl1 O1 131.4(9) 21 23
O1 O1 Cl1 O1 48.6(9) 23 33
O1 O1 Cl1 O1 180.0 21 33
O1 O1 Cl1 O1 -176.4(6) 23 37
O1 O1 Cl1 O1 -45.1(4) 21 37
O1 O1 Cl1 O1 -131.4(9) 23 21
O1 O1 Cl1 O1 180.0 23 35
O1 O1 Cl1 O1 -48.6(9) 21 35
O1 O1 Cl1 O2 -65.7(4) 23 .
O1 O1 Cl1 O2 65.7(4) 21 .
O1 O1 Cl1 O2 114.3(4) 23 37
O1 O1 Cl1 O2 -114.3(4) 21 37
O12 O16 Cl4 O15 121.5(15) . .
O8 O16 Cl4 O15 -13.4(17) . .
O10 O16 Cl4 O15 -112.3(15) . .
O12 O16 Cl4 O13 -104.4(14) . .
O8 O16 Cl4 O13 120.7(12) . .
O10 O16 Cl4 O13 21.8(15) . .
O12 O16 Cl4 O14 5(3) . .
O8 O16 Cl4 O14 -129(2) . .
O10 O16 Cl4 O14 132(2) . .
O12 O16 Cl4 O7 -58.9(18) . .
O8 O16 Cl4 O7 166.2(9) . .
O10 O16 Cl4 O7 67.3(15) . .
O12 O16 Cl4 O9 63.0(16) . .
O8 O16 Cl4 O9 -72.0(13) . .
O10 O16 Cl4 O9 -170.8(9) . .
O12 O16 Cl4 O10 -126.2(17) . .
O8 O16 Cl4 O10 98.9(14) . .
O12 O16 Cl4 O8 134.9(17) . .
O10 O16 Cl4 O8 -98.9(14) . .
O8 O16 Cl4 O12 -134.9(17) . .
O10 O16 Cl4 O12 126.2(17) . .
O12 O16 Cl4 O11 -175.4(10) . .
O8 O16 Cl4 O11 49.6(16) . .
O10 O16 Cl4 O11 -49.2(16) . .
O9 O15 Cl4 O16 -117.2(14) . .
O8 O15 Cl4 O16 13.8(17) . .
O11 O15 Cl4 O16 117.6(15) . .
O9 O15 Cl4 O13 110.8(13) . .
O8 O15 Cl4 O13 -118.1(13) . .
O11 O15 Cl4 O13 -14.4(18) . .
O9 O15 Cl4 O14 -1(3) . .
O8 O15 Cl4 O14 130(2) . .
O11 O15 Cl4 O14 -126(2) . .
O9 O15 Cl4 O7 63.2(15) . .
O8 O15 Cl4 O7 -165.8(9) . .
O11 O15 Cl4 O7 -62.1(16) . .
O8 O15 Cl4 O9 131.0(16) . .
O11 O15 Cl4 O9 -125.3(17) . .
O9 O15 Cl4 O10 175.7(9) . .
O8 O15 Cl4 O10 -53.3(16) . .
O11 O15 Cl4 O10 50.4(16) . .
O9 O15 Cl4 O8 -131.0(16) . .
O11 O15 Cl4 O8 103.7(16) . .
O9 O15 Cl4 O12 -68.3(15) . .
O8 O15 Cl4 O12 62.7(15) . .
O11 O15 Cl4 O12 166.5(9) . .
O9 O15 Cl4 O11 125.3(17) . .
O8 O15 Cl4 O11 -103.7(16) . .
O7 O13 Cl4 O16 118.3(17) . .
O10 O13 Cl4 O16 -23.0(16) . .
O11 O13 Cl4 O16 -116.6(14) . .
O7 O13 Cl4 O15 -111.4(17) . .
O10 O13 Cl4 O15 107.3(16) . .
O11 O13 Cl4 O15 13.7(17) . .
O7 O13 Cl4 O14 4(2) . .
O10 O13 Cl4 O14 -137(2) . .
O11 O13 Cl4 O14 129(2) . .
O10 O13 Cl4 O7 -141.3(17) . .
O11 O13 Cl4 O7 125.1(16) . .
O7 O13 Cl4 O9 -49.2(15) . .
O10 O13 Cl4 O9 169.5(9) . .
O11 O13 Cl4 O9 75.9(11) . .
O7 O13 Cl4 O10 141.3(17) . .
O11 O13 Cl4 O10 -93.6(13) . .
O7 O13 Cl4 O8 -176.2(10) . .
O10 O13 Cl4 O8 42.5(14) . .
O11 O13 Cl4 O8 -51.1(13) . .
O7 O13 Cl4 O12 67.8(14) . .
O10 O13 Cl4 O12 -73.5(12) . .
O11 O13 Cl4 O12 -167.1(8) . .
O7 O13 Cl4 O11 -125.1(16) . .
O10 O13 Cl4 O11 93.6(13) . .
O9 O14 Cl4 O16 119.0(18) . .
O7 O14 Cl4 O16 -122.1(16) . .
O12 O14 Cl4 O16 -4(2) . .
O9 O14 Cl4 O15 1(3) . .
O7 O14 Cl4 O15 120.1(16) . .
O12 O14 Cl4 O15 -122.2(16) . .
O9 O14 Cl4 O13 -122.2(16) . .
O7 O14 Cl4 O13 -3.3(19) . .
O12 O14 Cl4 O13 114.3(13) . .
O9 O14 Cl4 O7 -119(3) . .
O12 O14 Cl4 O7 118(2) . .
O7 O14 Cl4 O9 119(3) . .
O12 O14 Cl4 O9 -123(2) . .
O9 O14 Cl4 O10 -174.9(12) . .
O7 O14 Cl4 O10 -56(3) . .
O12 O14 Cl4 O10 62(3) . .
O9 O14 Cl4 O8 58(3) . .
O7 O14 Cl4 O8 177.3(11) . .
O12 O14 Cl4 O8 -65(3) . .
O9 O14 Cl4 O12 123(2) . .
O7 O14 Cl4 O12 -118(2) . .
O9 O14 Cl4 O11 -60(3) . .
O7 O14 Cl4 O11 59(3) . .
O12 O14 Cl4 O11 176.6(11) . .
O13 O7 Cl4 O16 -85.3(19) . .
O14 O7 Cl4 O16 90(3) . .
O13 O7 Cl4 O15 94.3(19) . .
O14 O7 Cl4 O15 -91(3) . .
O14 O7 Cl4 O13 175(3) . .
O13 O7 Cl4 O14 -175(3) . .
O13 O7 Cl4 O9 140.1(13) . .
O14 O7 Cl4 O9 -45(2) . .
O13 O7 Cl4 O10 -31.4(15) . .
O14 O7 Cl4 O10 144(3) . .
O13 O7 Cl4 O8 15(4) . .
O14 O7 Cl4 O8 -170(4) . .
O13 O7 Cl4 O12 -123.3(13) . .
O14 O7 Cl4 O12 52(2) . .
O13 O7 Cl4 O11 46.3(14) . .
O14 O7 Cl4 O11 -139(3) . .
O15 O9 Cl4 O16 91.1(19) . .
O14 O9 Cl4 O16 -87(3) . .
O14 O9 Cl4 O15 -179(3) . .
O15 O9 Cl4 O13 -102.6(17) . .
O14 O9 Cl4 O13 79(3) . .
O15 O9 Cl4 O14 179(3) . .
O15 O9 Cl4 O7 -132.4(15) . .
O14 O9 Cl4 O7 49(3) . .
O15 O9 Cl4 O10 -25(5) . .
O14 O9 Cl4 O10 156(5) . .
O15 O9 Cl4 O8 38.0(15) . .
O14 O9 Cl4 O8 -141(3) . .
O15 O9 Cl4 O12 130.9(14) . .
O14 O9 Cl4 O12 -48(3) . .
O15 O9 Cl4 O11 -43.4(15) . .
O14 O9 Cl4 O11 138(3) . .
O13 O10 Cl4 O16 155.9(17) . .
O13 O10 Cl4 O15 -106.0(16) . .
O16 O10 Cl4 O15 98.2(18) . .
O16 O10 Cl4 O13 -155.9(17) . .
O13 O10 Cl4 O14 70(3) . .
O16 O10 Cl4 O14 -86(3) . .
O13 O10 Cl4 O7 24.2(11) . .
O16 O10 Cl4 O7 -131.7(14) . .
O13 O10 Cl4 O9 -83(5) . .
O16 O10 Cl4 O9 121(5) . .
O13 O10 Cl4 O8 -147.2(12) . .
O16 O10 Cl4 O8 56.9(13) . .
O13 O10 Cl4 O12 120.6(11) . .
O16 O10 Cl4 O12 -35.2(13) . .
O13 O10 Cl4 O11 -64.5(12) . .
O16 O10 Cl4 O11 139.6(15) . .
O15 O8 Cl4 O16 -164.4(19) . .
O16 O8 Cl4 O15 164.4(19) . .
O15 O8 Cl4 O13 99.8(17) . .
O16 O8 Cl4 O13 -95.8(16) . .
O15 O8 Cl4 O14 -81(3) . .
O16 O8 Cl4 O14 83(3) . .
O15 O8 Cl4 O7 87(4) . .
O16 O8 Cl4 O7 -108(4) . .
O15 O8 Cl4 O9 -37.4(14) . .
O16 O8 Cl4 O9 127.0(13) . .
O15 O8 Cl4 O10 134.5(16) . .
O16 O8 Cl4 O10 -61.1(14) . .
O15 O8 Cl4 O12 -134.0(14) . .
O16 O8 Cl4 O12 30.4(13) . .
O15 O8 Cl4 O11 55.7(15) . .
O16 O8 Cl4 O11 -139.9(15) . .
O14 O12 Cl4 O16 174(3) . .
O16 O12 Cl4 O15 -83(2) . .
O14 O12 Cl4 O15 91(3) . .
O16 O12 Cl4 O13 98.1(17) . .
O14 O12 Cl4 O13 -88(3) . .
O16 O12 Cl4 O14 -174(3) . .
O16 O12 Cl4 O7 135.8(16) . .
O14 O12 Cl4 O7 -50(2) . .
O16 O12 Cl4 O9 -131.4(15) . .
O14 O12 Cl4 O9 43(2) . .
O16 O12 Cl4 O10 45.0(16) . .
O14 O12 Cl4 O10 -141(2) . .
O16 O12 Cl4 O8 -36.4(15) . .
O14 O12 Cl4 O8 138(2) . .
O16 O12 Cl4 O11 19(4) . .
O14 O12 Cl4 O11 -167(4) . .
O15 O11 Cl4 O16 -93.3(19) . .
O13 O11 Cl4 O16 101.1(16) . .
O13 O11 Cl4 O15 -165.5(18) . .
O15 O11 Cl4 O13 165.5(18) . .
O15 O11 Cl4 O14 85(3) . .
O13 O11 Cl4 O14 -80(3) . .
O15 O11 Cl4 O7 133.1(15) . .
O13 O11 Cl4 O7 -32.5(10) . .
O15 O11 Cl4 O9 41.1(15) . .
O13 O11 Cl4 O9 -124.5(10) . .
O15 O11 Cl4 O10 -136.1(16) . .
O13 O11 Cl4 O10 58.3(11) . .
O15 O11 Cl4 O8 -53.1(15) . .
O13 O11 Cl4 O8 141.4(11) . .
O15 O11 Cl4 O12 -110(4) . .
O13 O11 Cl4 O12 85(4) . .
